data_9015553
loop_
_publ_author_name
'Pekov, I. V.'
'Olysych, L. V.'
'Chukanov, N. V.'
'Zubkova, N. V.'
'Pushcharovsky D Yu'
'Van, K. V.'
'Giester, G.'
'Tillmanns, E.'

_publ_section_title
;
 Crystal chemistry of cancrinite-group minerals with an AB-type framework:
 A review and new data. I. Chemical and structural variations
 Note: Sample# Kovd15/1
;
_journal_name_full 'The Canadian Mineralogist'
_journal_page_first 1129
_journal_page_last 1150
_journal_paper_doi 10.3749/canmin.49.5.1129
_journal_volume 49
_journal_year 2012
_chemical_compound_source Kovdor
_chemical_formula_sum 'C0.437 H1.998 Al2.67 K0.15 Na3.43 O14.31 Si3.33'
_chemical_name_mineral Cancrinite
_space_group_IT_number 173
_symmetry_space_group_name_Hall 'P 6c'
_symmetry_space_group_name_H-M 'P 63'
_cell_angle_alpha 90
_cell_angle_beta 90
_cell_angle_gamma 120
_cell_formula_units_Z 2
_cell_length_a 12.683
_cell_length_b 12.683
_cell_length_c 5.190
_cell_volume 723.006
_database_code_amcsd 0018868
_exptl_crystal_density_diffrn 2.235
_cod_original_formula_sum 'Si3.33 Al2.67 O14.31 Na3.43 K.15 C.437 H1.998'
_cod_database_code 9015553

loop_
_space_group_symop_operation_xyz
x,y,z
x-y,x,1/2+z
-y,x-y,z
-x,-y,1/2+z
-x+y,-x,z
y,-x+y,1/2+z

loop_
_atom_site_label
_atom_site_fract_x
_atom_site_fract_y
_atom_site_fract_z
_atom_site_occupancy
_atom_site_U_iso_or_equiv
_atom_site_type_symbol
_atom_site_attached_hydrogens
Si1 0.33005 0.41291 0.75000 1.00000 0.00910 Si 0
Al2 0.07606 0.41389 0.75067 0.89000 0.00924 Al 0
Si2 0.07606 0.41389 0.75067 0.11000 0.00924 Si 0
O1 0.20288 0.40452 0.67210 1.00000 0.01870 O 0
O2 0.11904 0.56549 0.72680 1.00000 0.02380 O 0
O3 0.02646 0.35346 0.05480 1.00000 0.01940 O 0
O4 0.32153 0.36118 0.03860 1.00000 0.01910 O 0
Na 0.66670 0.33330 0.12700 1.00000 0.03460 Na 0
Wat 0.69800 0.38740 0.68970 0.33300 0.05820 O 2
NaA 0.13129 0.26535 0.28630 0.81000 0.05220 Na 0
KA 0.13129 0.26535 0.28630 0.05000 0.05220 K 0
C1 0.00000 0.00000 0.67900 0.17100 0.03900 C 0
OC1 0.05400 0.11410 0.67900 0.17100 0.05500 O 0
C2 0.00000 0.00000 0.88900 0.16900 0.03800 C 0
OC2 0.03440 0.11420 0.88900 0.16900 0.08000 O 0
C3 0.00000 0.00000 0.51600 0.09700 0.02400 C 0
OC3 0.10050 0.00510 0.51600 0.09700 0.03400 O 0

loop_
_cod_changelog_entry_id
_cod_changelog_entry_author
_cod_changelog_entry_date
_cod_changelog_entry_text
1
;cod-tools version 3.8.0
Id: cif_guess_AMCSD_atom_types 9574 2023-05-10 09:00:05Z saulius
;
2023-05-10T18:56:09+03:00
;Derived atom types and hydrogen counts
from atom names that follow the AMCSD naming convention
(Wat == water, O-H == hydroxyl).
;

loop_
_cod_related_entry_id
_cod_related_entry_database
_cod_related_entry_code
1 AMCSD 0018868
